data_8100254
loop_
_publ_author_name
'Zhu, Hai-Liang'
'Li, Su-Yue'
'Pan, Yong-Jun'
'Yu, Kai-Ben'

_publ_section_title
;
Crystal structure of bis(diethylenetriamino)nickel(II) dinitrate, 
[Ni(dien)~2~](NO~3~)~2~
;
_journal_issue 1
_journal_name_full 'Zeitschrift f\"ur Kristallographie - New Crystal Structures'
_journal_page_first 43
_journal_page_last 44
_journal_volume 218
_journal_year 2003
_chemical_formula_structural '[Ni(dien)2](NO3)2'
_chemical_formula_sum 'C8 H26 N8 Ni O6'
_chemical_formula_weight 389.08
_space_group_IT_number 14
_symmetry_cell_setting monoclinic
_symmetry_space_group_name_Hall '-P 2ybc'
_symmetry_space_group_name_H-M 'P 1 21/c 1'
_cell_angle_alpha 90.00
_cell_angle_beta 92.61(1)
_cell_angle_gamma 90.00
_cell_formula_units_Z 4
_cell_length_a 13.351(2)
_cell_length_b 8.931(1)
_cell_length_c 14.207(2)
_cell_measurement_temperature 296(2)
_cell_volume 1692.3(4)
_diffrn_ambient_temperature 296(2)
_exptl_crystal_density_diffrn 1.527
_cod_depositor_comments
;
The following automatic conversions were performed:
'_symmetry_cell_setting' value 'Monoclinic' changed to 'monoclinic'
according to '/home/saulius/struct/CIF-dictionaries/cif_core.dic'
dictionary named 'cif_core.dic' version 2.4.1 from 2010-06-29.

Automatic conversion script
Id: cif_fix_enum 1527 2010-12-29 10:47:43Z saulius 
;
_cod_original_sg_symbol_H-M 'P 21/c'
_cod_database_code 8100254

loop_
_symmetry_equiv_pos_as_xyz
'x, y, z'
'-x, y+1/2, -z+1/2'
'-x, -y, -z'
'x, -y-1/2, z-1/2'

loop_
_atom_site_label
_atom_site_type_symbol
_atom_site_fract_x
_atom_site_fract_y
_atom_site_fract_z
_atom_site_U_iso_or_equiv
_atom_site_adp_type
_atom_site_occupancy
_atom_site_symmetry_multiplicity
_atom_site_Wyckoff_symbol
_atom_site_calc_flag
_atom_site_refinement_flags
_atom_site_disorder_assembly
_atom_site_disorder_group
Ni Ni 0.74897(2) 0.12645(3) 0.43229(2) 0.02914(11) Uani 1 4 e d . . .
O1 O 0.57043(15) 0.6962(3) 0.28944(14) 0.0661(6) Uani 1 4 e d . . .
O2 O 0.41626(14) 0.6658(2) 0.32362(14) 0.0607(6) Uani 1 4 e d . . .
O3 O 0.51228(14) 0.8113(3) 0.40730(15) 0.0709(7) Uani 1 4 e d . . .
O4 O 0.95871(17) -0.0252(3) 0.66000(15) 0.0933(9) Uani 1 4 e d . . .
O5 O 0.85739(17) 0.0708(3) 0.75120(16) 0.0888(8) Uani 1 4 e d . . .
O6 O 0.9846(2) -0.0492(3) 0.80635(16) 0.1032(9) Uani 1 4 e d . . .
N1 N 0.78888(15) 0.0935(2) 0.28861(14) 0.0424(5) Uani 1 4 e d . . .
H1A H 0.7485 0.1484 0.2497 0.051 Uiso 1 4 e calc R . .
H1B H 0.8526 0.1230 0.2816 0.051 Uiso 1 4 e calc R . .
N2 N 0.73446(14) -0.1058(2) 0.42550(14) 0.0379(5) Uani 1 4 e d . . .
H2N H 0.6700 -0.1273 0.4067 0.045 Uiso 1 4 e calc R . .
N3 N 0.71478(15) 0.0866(2) 0.57734(13) 0.0395(5) Uani 1 4 e d . . .
H3A H 0.7680 0.1099 0.6157 0.047 Uiso 1 4 e calc R . .
H3B H 0.6626 0.1437 0.5932 0.047 Uiso 1 4 e calc R . .
N4 N 0.90364(14) 0.1434(2) 0.47895(14) 0.0392(5) Uani 1 4 e d . . .
H4A H 0.9133 0.0974 0.5350 0.047 Uiso 1 4 e calc R . .
H4B H 0.9423 0.0979 0.4373 0.047 Uiso 1 4 e calc R . .
N5 N 0.76237(14) 0.3592(2) 0.43593(13) 0.0372(5) Uani 1 4 e d . . .
H5N H 0.7826 0.3902 0.3788 0.045 Uiso 1 4 e calc R . .
N6 N 0.59612(14) 0.1802(2) 0.39739(15) 0.0390(5) Uani 1 4 e d . . .
H6A H 0.5754 0.1324 0.3442 0.047 Uiso 1 4 e calc R . .
H6B H 0.5572 0.1508 0.4440 0.047 Uiso 1 4 e calc R . .
N7 N 0.50026(16) 0.7240(3) 0.33939(15) 0.0436(5) Uani 1 4 e d . . .
N8 N 0.93392(17) -0.0023(3) 0.73942(15) 0.0473(6) Uani 1 4 e d . . .
C1 C 0.7782(2) -0.0671(3) 0.26525(19) 0.0535(7) Uani 1 4 e d . . .
H1C H 0.8245 -0.0938 0.2174 0.064 Uiso 1 4 e calc R . .
H1D H 0.7106 -0.0869 0.2405 0.064 Uiso 1 4 e calc R . .
C2 C 0.7998(2) -0.1601(3) 0.35284(19) 0.0496(7) Uani 1 4 e d . . .
H2C H 0.7865 -0.2650 0.3397 0.060 Uiso 1 4 e calc R . .
H2D H 0.8696 -0.1496 0.3739 0.060 Uiso 1 4 e calc R . .
C3 C 0.7523(2) -0.1646(3) 0.52138(19) 0.0517(7) Uani 1 4 e d . . .
H3C H 0.8228 -0.1562 0.5403 0.062 Uiso 1 4 e calc R . .
H3D H 0.7333 -0.2693 0.5237 0.062 Uiso 1 4 e calc R . .
C4 C 0.6897(2) -0.0735(3) 0.58681(19) 0.0534(7) Uani 1 4 e d . . .
H4C H 0.6190 -0.0890 0.5709 0.064 Uiso 1 4 e calc R . .
H4D H 0.7031 -0.1055 0.6514 0.064 Uiso 1 4 e calc R . .
C5 C 0.93228(19) 0.3025(3) 0.4879(2) 0.0495(7) Uani 1 4 e d . . .
H5C H 0.9614 0.3360 0.4302 0.059 Uiso 1 4 e calc R . .
H5D H 0.9822 0.3144 0.5391 0.059 Uiso 1 4 e calc R . .
C6 C 0.84148(19) 0.3965(3) 0.50694(18) 0.0468(7) Uani 1 4 e d . . .
H6C H 0.8189 0.3757 0.5695 0.056 Uiso 1 4 e calc R . .
H6D H 0.8581 0.5020 0.5033 0.056 Uiso 1 4 e calc R . .
C7 C 0.66265(19) 0.4222(3) 0.4497(2) 0.0489(7) Uani 1 4 e d . . .
H7C H 0.6628 0.5288 0.4366 0.059 Uiso 1 4 e calc R . .
H7D H 0.6446 0.4078 0.5145 0.059 Uiso 1 4 e calc R . .
C8 C 0.5881(2) 0.3441(3) 0.3839(2) 0.0512(7) Uani 1 4 e d . . .
H8C H 0.5208 0.3770 0.3965 0.061 Uiso 1 4 e calc R . .
H8D H 0.6012 0.3694 0.3192 0.061 Uiso 1 4 e calc R . .

loop_
_atom_site_aniso_label
_atom_site_aniso_U_11
_atom_site_aniso_U_22
_atom_site_aniso_U_33
_atom_site_aniso_U_23
_atom_site_aniso_U_13
_atom_site_aniso_U_12
Ni 0.02554(16) 0.03039(17) 0.03152(17) -0.00085(14) 0.00159(11) 0.00010(14)
O1 0.0506(12) 0.0877(16) 0.0618(13) -0.0087(12) 0.0213(10) 0.0109(12)
O2 0.0438(11) 0.0803(15) 0.0575(12) -0.0081(11) -0.0040(9) -0.0164(11)
O3 0.0475(12) 0.1006(17) 0.0651(14) -0.0387(13) 0.0073(10) -0.0145(12)
O4 0.0751(16) 0.160(3) 0.0461(13) -0.0107(15) 0.0210(12) 0.0281(17)
O5 0.0611(14) 0.135(2) 0.0699(15) -0.0332(15) -0.0021(12) 0.0413(15)
O6 0.102(2) 0.139(2) 0.0663(16) 0.0268(16) -0.0193(15) 0.0311(18)
N1 0.0404(12) 0.0500(14) 0.0370(11) -0.0014(10) 0.0041(9) 0.0005(10)
N2 0.0353(11) 0.0341(11) 0.0438(12) -0.0026(10) -0.0020(9) -0.0015(9)
N3 0.0347(11) 0.0476(13) 0.0364(12) 0.0015(10) 0.0032(9) 0.0036(10)
N4 0.0313(11) 0.0463(13) 0.0399(11) -0.0010(10) 0.0019(9) 0.0034(10)
N5 0.0402(12) 0.0347(11) 0.0365(11) 0.0013(10) -0.0006(9) -0.0020(10)
N6 0.0322(11) 0.0419(12) 0.0426(12) -0.0004(10) -0.0005(9) -0.0011(9)
N7 0.0389(13) 0.0531(14) 0.0386(12) 0.0022(11) -0.0003(10) 0.0048(11)
N8 0.0404(13) 0.0641(16) 0.0375(13) -0.0004(12) 0.0046(10) 0.0025(12)
C1 0.0580(18) 0.0593(18) 0.0441(16) -0.0186(14) 0.0094(13) -0.0019(15)
C2 0.0452(16) 0.0379(15) 0.0658(19) -0.0165(13) 0.0043(14) 0.0067(12)
C3 0.0598(18) 0.0346(15) 0.0594(18) 0.0085(13) -0.0098(14) -0.0051(13)
C4 0.0566(18) 0.0612(18) 0.0425(15) 0.0104(14) 0.0038(13) -0.0149(15)
C5 0.0355(15) 0.0561(17) 0.0563(17) -0.0047(14) -0.0043(12) -0.0124(14)
C6 0.0498(16) 0.0398(16) 0.0501(16) -0.0070(13) -0.0045(13) -0.0103(13)
C7 0.0495(17) 0.0349(14) 0.0618(18) -0.0046(13) -0.0017(14) 0.0094(13)
C8 0.0440(16) 0.0456(17) 0.0630(18) -0.0016(14) -0.0102(13) 0.0147(13)

loop_
_geom_bond_atom_site_label_1
_geom_bond_atom_site_label_2
_geom_bond_distance
_geom_bond_site_symmetry_2
_geom_bond_publ_flag
Ni N2 2.0849(19) . ?
Ni N5 2.0864(19) . ?
Ni N6 2.1327(19) . ?
Ni N4 2.1451(19) . ?
Ni N1 2.153(2) . ?
Ni N3 2.1605(19) . ?
O1 N7 1.226(3) . ?
O2 N7 1.247(3) . ?
O3 N7 1.245(3) . ?
O4 N8 1.207(3) . ?
O5 N8 1.231(3) . ?
O6 N8 1.216(3) . ?
N1 C1 1.477(3) . ?
N1 H1A 0.9000 . ?
N1 H1B 0.9000 . ?
N2 C2 1.464(3) . ?
N2 C3 1.469(3) . ?
N2 H2N 0.9100 . ?
N3 C4 1.476(3) . ?
N3 H3A 0.9000 . ?
N3 H3B 0.9000 . ?
N4 C5 1.476(3) . ?
N4 H4A 0.9000 . ?
N4 H4B 0.9000 . ?
N5 C6 1.465(3) . ?
N5 C7 1.467(3) . ?
N5 H5N 0.9100 . ?
N6 C8 1.480(3) . ?
N6 H6A 0.9000 . ?
N6 H6B 0.9000 . ?
C1 C2 1.513(4) . ?
C1 H1C 0.9700 . ?
C1 H1D 0.9700 . ?
C2 H2C 0.9700 . ?
C2 H2D 0.9700 . ?
C3 C4 1.515(4) . ?
C3 H3C 0.9700 . ?
C3 H3D 0.9700 . ?
C4 H4C 0.9700 . ?
C4 H4D 0.9700 . ?
C5 C6 1.509(4) . ?
C5 H5C 0.9700 . ?
C5 H5D 0.9700 . ?
C6 H6C 0.9700 . ?
C6 H6D 0.9700 . ?
C7 C8 1.505(4) . ?
C7 H7C 0.9700 . ?
C7 H7D 0.9700 . ?
C8 H8C 0.9700 . ?
C8 H8D 0.9700 . ?
